data_7709107
loop_
_publ_author_name
'Wilson, Daniel'
'Jones, Dafydd'
'Smith, Cory'
'Mehta, Meera'
'Jones, Cameron'
'Goicoechea, Jose M.'

_publ_section_title
;
 Reduction of tert-butylphosphaalkyne and trimethylsilylnitrile with
 magnesium(I) dimers
;
_journal_name_full 'Dalton Transactions'
_journal_paper_doi 10.1039/D1DT03990C
_journal_year 2022
_chemical_formula_sum 'C50 H68 Mg2 N6 Si2'
_chemical_formula_weight 857.90
_space_group_crystal_system triclinic
_space_group_IT_number 2
_space_group_name_Hall '-P 1'
_space_group_name_H-M_alt 'P -1'
_atom_sites_solution_hydrogens geom
_audit_creation_method SHELXL-2016/6
_audit_update_record
;
2021-11-24 deposited with the CCDC.	2021-12-15 downloaded from the CCDC.
;
_cell_angle_alpha 73.388(9)
_cell_angle_beta 81.480(9)
_cell_angle_gamma 64.513(10)
_cell_formula_units_Z 1
_cell_length_a 10.7347(11)
_cell_length_b 11.2562(10)
_cell_length_c 12.2531(12)
_cell_measurement_reflns_used 3945
_cell_measurement_temperature 123(2)
_cell_measurement_theta_max 27.58
_cell_measurement_theta_min 4.16
_cell_volume 1280.2(2)
_computing_cell_refinement CrysalisPro
_computing_data_collection CrysalisPro
_computing_data_reduction CrysalisPro
_computing_molecular_graphics X-Seed
_computing_publication_material CifTAB
_computing_structure_refinement 'SHELXL-97 (Sheldrick, 1997)'
_computing_structure_solution 'SHELXS-97 (Sheldrick, 1990)'
_diffrn_ambient_temperature 123(2)
_diffrn_measured_fraction_theta_full 0.998
_diffrn_measured_fraction_theta_max 0.998
_diffrn_measurement_device_type 'oxford gemini'
_diffrn_radiation_type MoK\a
_diffrn_radiation_wavelength 0.71073
_diffrn_reflns_av_R_equivalents 0.0372
_diffrn_reflns_av_unetI/netI 0.0438
_diffrn_reflns_Laue_measured_fraction_full 0.998
_diffrn_reflns_Laue_measured_fraction_max 0.998
_diffrn_reflns_limit_h_max 13
_diffrn_reflns_limit_h_min -13
_diffrn_reflns_limit_k_max 13
_diffrn_reflns_limit_k_min -13
_diffrn_reflns_limit_l_max 15
_diffrn_reflns_limit_l_min -15
_diffrn_reflns_number 15265
_diffrn_reflns_point_group_measured_fraction_full 0.998
_diffrn_reflns_point_group_measured_fraction_max 0.998
_diffrn_reflns_theta_full 25.242
_diffrn_reflns_theta_max 25.998
_diffrn_reflns_theta_min 3.472
_diffrn_source 'fine-focus sealed tube'
_exptl_absorpt_coefficient_mu 0.132
_exptl_absorpt_correction_T_max 1.000
_exptl_absorpt_correction_T_min 0.991
_exptl_absorpt_correction_type multi-scan
_exptl_absorpt_process_details 'Sortav (Blessing)'
_exptl_crystal_colour red
_exptl_crystal_density_diffrn 1.113
_exptl_crystal_description block
_exptl_crystal_F_000 462
_exptl_crystal_size_max 0.210
_exptl_crystal_size_mid 0.190
_exptl_crystal_size_min 0.100
_refine_diff_density_max 0.303
_refine_diff_density_min -0.405
_refine_diff_density_rms 0.044
_refine_ls_extinction_method none
_refine_ls_goodness_of_fit_ref 1.040
_refine_ls_hydrogen_treatment constr
_refine_ls_matrix_type full
_refine_ls_number_parameters 281
_refine_ls_number_reflns 5030
_refine_ls_number_restraints 0
_refine_ls_restrained_S_all 1.040
_refine_ls_R_factor_all 0.0602
_refine_ls_R_factor_gt 0.0446
_refine_ls_shift/su_max 0.000
_refine_ls_shift/su_mean 0.000
_refine_ls_structure_factor_coef Fsqd
_refine_ls_weighting_details 'w=1/[\s^2^(Fo^2^)+(0.0411P)^2^+0.5436P] where P=(Fo^2^+2Fc^2^)/3'
_refine_ls_weighting_scheme calc
_refine_ls_wR_factor_gt 0.1006
_refine_ls_wR_factor_ref 0.1102
_reflns_Friedel_coverage 0.000
_reflns_number_gt 3980
_reflns_number_total 5030
_reflns_threshold_expression 'I > 2\s(I)'
_cod_data_source_file d1dt03990c2.cif
_cod_data_source_block Cj1348
_cod_database_code 7709107
_shelx_shelxl_version_number 2016/6
_shelx_space_group_comment
;
The symmetry employed for this shelxl refinement is uniquely defined
by the following loop, which should always be used as a source of
symmetry information in preference to the above space-group names.
They are only intended as comments.
;
_shelx_estimated_absorpt_t_min 0.973
_shelx_estimated_absorpt_t_max 0.987

loop_
_space_group_symop_operation_xyz
'x, y, z'
'-x, -y, -z'

loop_
_atom_site_label
_atom_site_type_symbol
_atom_site_fract_x
_atom_site_fract_y
_atom_site_fract_z
_atom_site_U_iso_or_equiv
_atom_site_adp_type
_atom_site_occupancy
_atom_site_site_symmetry_order
_atom_site_calc_flag
_atom_site_refinement_flags_posn
_atom_site_refinement_flags_adp
_atom_site_refinement_flags_occupancy
_atom_site_disorder_assembly
_atom_site_disorder_group
Mg1 Mg 0.47495(6) 0.37245(6) 0.67193(5) 0.02170(15) Uani 1 1 d . . . . .
Si1 Si 0.60203(6) 0.63912(6) 0.65915(5) 0.03748(17) Uani 1 1 d . . . . .
N1 N 0.59299(14) 0.17906(14) 0.75122(12) 0.0233(3) Uani 1 1 d . . . . .
N2 N 0.30543(14) 0.37270(14) 0.76896(12) 0.0221(3) Uani 1 1 d . . . . .
C5 C 0.52572(15) 0.54850(15) 0.50736(13) 0.0220(3) Uani 0.5 1 d . . P . .
N3 N 0.52572(15) 0.54850(15) 0.50736(13) 0.0220(3) Uani 0.5 1 d . . P . .
C19 C 0.20209(17) 0.50056(18) 0.78394(15) 0.0237(4) Uani 1 1 d . . . . .
C17 C 0.29064(17) 0.25936(19) 0.82135(14) 0.0243(4) Uani 1 1 d . . . . .
C6 C 0.73918(17) 0.13925(17) 0.75082(16) 0.0261(4) Uani 1 1 d . . . . .
C16 C 0.39582(18) 0.12902(18) 0.82666(15) 0.0268(4) Uani 1 1 d . . . . .
H16 H 0.366905 0.056514 0.849756 0.032 Uiso 1 1 calc R U . . .
C14 C 0.53809(18) 0.09104(18) 0.80248(15) 0.0248(4) Uani 1 1 d . . . . .
C20 C 0.10562(18) 0.5863(2) 0.69920(16) 0.0296(4) Uani 1 1 d . . . . .
C7 C 0.79787(18) 0.13463(18) 0.84753(16) 0.0278(4) Uani 1 1 d . . . . .
C12 C 0.81894(19) 0.12009(19) 0.65075(17) 0.0336(5) Uani 1 1 d . . . . .
C25 C 0.20687(18) 0.54333(19) 0.87889(16) 0.0291(4) Uani 1 1 d . . . . .
C8 C 0.7116(2) 0.1634(2) 0.95310(16) 0.0334(5) Uani 1 1 d . . . . .
H8A H 0.772081 0.137311 1.016153 0.050 Uiso 1 1 calc R U . . .
H8B H 0.654892 0.110929 0.972878 0.050 Uiso 1 1 calc R U . . .
H8C H 0.651450 0.260541 0.939036 0.050 Uiso 1 1 calc R U . . .
C15 C 0.6304(2) -0.05767(19) 0.83998(18) 0.0326(4) Uani 1 1 d . . . . .
H15A H 0.681195 -0.090343 0.773651 0.049 Uiso 1 1 calc R U . . .
H15B H 0.574143 -0.108543 0.875883 0.049 Uiso 1 1 calc R U . . .
H15C H 0.695865 -0.071007 0.894846 0.049 Uiso 1 1 calc R U . . .
C22 C 0.01377(19) 0.7132(2) 0.71330(18) 0.0378(5) Uani 1 1 d . . . . .
H22 H -0.052845 0.772019 0.657050 0.045 Uiso 1 1 calc R U . . .
C11 C 0.9574(2) 0.0980(2) 0.6498(2) 0.0429(5) Uani 1 1 d . . . . .
H11 H 1.012237 0.086997 0.581990 0.051 Uiso 1 1 calc R U . . .
C18 C 0.15461(19) 0.2676(2) 0.88170(18) 0.0340(5) Uani 1 1 d . . . . .
H18A H 0.137531 0.312323 0.943631 0.051 Uiso 1 1 calc R U . . .
H18B H 0.158320 0.175762 0.913119 0.051 Uiso 1 1 calc R U . . .
H18C H 0.079879 0.320128 0.827421 0.051 Uiso 1 1 calc R U . . .
C24 C 0.1131(2) 0.6711(2) 0.88925(18) 0.0362(5) Uani 1 1 d . . . . .
H24 H 0.115104 0.700849 0.953895 0.043 Uiso 1 1 calc R U . . .
C23 C 0.0172(2) 0.7556(2) 0.8073(2) 0.0398(5) Uani 1 1 d . . . . .
H23 H -0.046596 0.842969 0.815473 0.048 Uiso 1 1 calc R U . . .
C21 C 0.1025(2) 0.5415(2) 0.59552(17) 0.0417(5) Uani 1 1 d . . . . .
H21A H 0.020797 0.607470 0.551729 0.063 Uiso 1 1 calc R U . . .
H21B H 0.098925 0.452145 0.619231 0.063 Uiso 1 1 calc R U . . .
H21C H 0.185907 0.535641 0.548055 0.063 Uiso 1 1 calc R U . . .
C10 C 1.0161(2) 0.0918(2) 0.7447(2) 0.0461(6) Uani 1 1 d . . . . .
H10 H 1.110820 0.075514 0.742423 0.055 Uiso 1 1 calc R U . . .
C9 C 0.93738(19) 0.1091(2) 0.8431(2) 0.0383(5) Uani 1 1 d . . . . .
H9 H 0.978694 0.103596 0.908854 0.046 Uiso 1 1 calc R U . . .
C26 C 0.3138(2) 0.4531(2) 0.96803(18) 0.0447(6) Uani 1 1 d . . . . .
H26A H 0.316305 0.506193 1.017957 0.067 Uiso 1 1 calc R U . . .
H26B H 0.404598 0.416189 0.930681 0.067 Uiso 1 1 calc R U . . .
H26C H 0.289880 0.378231 1.013361 0.067 Uiso 1 1 calc R U . . .
C13 C 0.7580(2) 0.1221(2) 0.54711(18) 0.0452(6) Uani 1 1 d . . . . .
H13A H 0.824405 0.120305 0.482779 0.068 Uiso 1 1 calc R U . . .
H13B H 0.673110 0.204898 0.528384 0.068 Uiso 1 1 calc R U . . .
H13C H 0.736674 0.042341 0.562589 0.068 Uiso 1 1 calc R U . . .
C3 C 0.7684(2) 0.5196(3) 0.73000(19) 0.0509(6) Uani 1 1 d . . . . .
H3A H 0.752996 0.449572 0.792192 0.076 Uiso 1 1 calc R U . . .
H3C H 0.804185 0.569806 0.760701 0.076 Uiso 1 1 calc R U . . .
H3B H 0.835334 0.476577 0.674337 0.076 Uiso 1 1 calc R U . . .
C2 C 0.6316(3) 0.7706(3) 0.5398(2) 0.0563(7) Uani 1 1 d . . . . .
H2C H 0.698040 0.726589 0.484338 0.084 Uiso 1 1 calc R U . . .
H2A H 0.668147 0.820945 0.569500 0.084 Uiso 1 1 calc R U . . .
H2B H 0.544102 0.833417 0.502620 0.084 Uiso 1 1 calc R U . . .
C1 C 0.4667(2) 0.7204(3) 0.7606(2) 0.0644(8) Uani 1 1 d . . . . .
H1A H 0.379244 0.776370 0.721402 0.097 Uiso 1 1 calc R U . . .
H1C H 0.494719 0.777759 0.789396 0.097 Uiso 1 1 calc R U . . .
H1B H 0.454833 0.649912 0.824462 0.097 Uiso 1 1 calc R U . . .
C4 C 0.54075(15) 0.53365(16) 0.61543(13) 0.0236(4) Uani 0.5 1 d . . P . .
N4 N 0.54075(15) 0.53365(16) 0.61543(13) 0.0236(4) Uani 0.5 1 d . . P . .

loop_
_atom_site_aniso_label
_atom_site_aniso_U_11
_atom_site_aniso_U_22
_atom_site_aniso_U_33
_atom_site_aniso_U_23
_atom_site_aniso_U_13
_atom_site_aniso_U_12
Mg1 0.0213(3) 0.0214(3) 0.0206(3) -0.0044(2) 0.0013(2) -0.0083(2)
Si1 0.0340(3) 0.0527(4) 0.0389(3) -0.0262(3) 0.0017(2) -0.0214(3)
N1 0.0208(7) 0.0226(8) 0.0249(7) -0.0071(6) 0.0003(6) -0.0069(6)
N2 0.0206(7) 0.0228(8) 0.0211(7) -0.0055(6) 0.0009(6) -0.0078(6)
C5 0.0189(7) 0.0210(8) 0.0262(8) -0.0077(7) 0.0022(6) -0.0081(7)
N3 0.0189(7) 0.0210(8) 0.0262(8) -0.0077(7) 0.0022(6) -0.0081(7)
C19 0.0182(8) 0.0241(9) 0.0270(9) -0.0062(7) 0.0051(7) -0.0090(7)
C17 0.0237(9) 0.0300(10) 0.0221(9) -0.0061(7) -0.0009(7) -0.0138(8)
C6 0.0219(8) 0.0173(9) 0.0342(10) -0.0050(8) 0.0014(8) -0.0050(7)
C16 0.0281(9) 0.0232(10) 0.0312(10) -0.0039(8) -0.0019(8) -0.0139(8)
C14 0.0282(9) 0.0225(9) 0.0241(9) -0.0064(7) -0.0038(7) -0.0094(8)
C20 0.0215(9) 0.0336(11) 0.0294(10) -0.0056(8) 0.0016(8) -0.0094(8)
C7 0.0248(9) 0.0201(9) 0.0374(10) -0.0049(8) -0.0031(8) -0.0091(8)
C12 0.0303(10) 0.0227(10) 0.0389(11) -0.0084(8) 0.0052(9) -0.0042(8)
C25 0.0248(9) 0.0316(11) 0.0310(10) -0.0121(8) 0.0028(8) -0.0101(8)
C8 0.0327(10) 0.0357(11) 0.0349(11) -0.0079(9) -0.0056(9) -0.0159(9)
C15 0.0304(10) 0.0243(10) 0.0425(11) -0.0070(8) -0.0028(9) -0.0110(8)
C22 0.0245(9) 0.0318(11) 0.0431(12) -0.0015(9) -0.0012(9) -0.0034(9)
C11 0.0286(10) 0.0325(12) 0.0545(14) -0.0110(10) 0.0152(10) -0.0056(9)
C18 0.0268(9) 0.0335(11) 0.0417(11) -0.0062(9) 0.0024(8) -0.0154(9)
C24 0.0320(10) 0.0382(12) 0.0437(12) -0.0231(10) 0.0086(9) -0.0142(9)
C23 0.0277(10) 0.0277(11) 0.0587(14) -0.0157(10) 0.0096(10) -0.0068(9)
C21 0.0282(10) 0.0537(14) 0.0351(11) -0.0116(10) -0.0071(9) -0.0070(10)
C10 0.0213(10) 0.0381(13) 0.0739(17) -0.0138(12) 0.0043(11) -0.0094(9)
C9 0.0261(10) 0.0318(11) 0.0567(13) -0.0104(10) -0.0061(10) -0.0105(9)
C26 0.0455(12) 0.0501(14) 0.0344(11) -0.0209(10) -0.0075(10) -0.0072(11)
C13 0.0406(12) 0.0427(13) 0.0364(11) -0.0158(10) 0.0078(10) -0.0015(10)
C3 0.0382(12) 0.0839(19) 0.0402(12) -0.0226(12) -0.0022(10) -0.0289(13)
C2 0.0622(15) 0.0529(15) 0.0705(17) -0.0224(13) -0.0041(13) -0.0339(13)
C1 0.0489(14) 0.093(2) 0.0806(19) -0.0659(17) 0.0147(13) -0.0339(15)
C4 0.0212(8) 0.0259(9) 0.0248(8) -0.0094(7) -0.0001(6) -0.0088(7)
N4 0.0212(8) 0.0259(9) 0.0248(8) -0.0094(7) -0.0001(6) -0.0088(7)

loop_
_atom_type_symbol
_atom_type_description
_atom_type_scat_dispersion_real
_atom_type_scat_dispersion_imag
_atom_type_scat_source
C C 0.0033 0.0016 'International Tables Vol C Tables 4.2.6.8 and 6.1.1.4'
H H 0.0000 0.0000 'International Tables Vol C Tables 4.2.6.8 and 6.1.1.4'
N N 0.0061 0.0033 'International Tables Vol C Tables 4.2.6.8 and 6.1.1.4'
Mg Mg 0.0486 0.0363 'International Tables Vol C Tables 4.2.6.8 and 6.1.1.4'
Si Si 0.0817 0.0704 'International Tables Vol C Tables 4.2.6.8 and 6.1.1.4'

loop_
_geom_angle_atom_site_label_1
_geom_angle_atom_site_label_2
_geom_angle_atom_site_label_3
_geom_angle
_geom_angle_site_symmetry_1
_geom_angle_site_symmetry_3
_geom_angle_publ_flag
N1 Mg1 N2 93.21(6) . . ?
N1 Mg1 C5 123.92(6) . 2_666 ?
N2 Mg1 C5 124.08(6) . 2_666 ?
N1 Mg1 C4 125.59(6) . . ?
N2 Mg1 C4 127.23(7) . . ?
C5 Mg1 C4 65.75(6) 2_666 . ?
N1 Mg1 C5 132.55(6) . . ?
N2 Mg1 C5 134.23(6) . . ?
C5 Mg1 C5 35.14(7) 2_666 . ?
C4 Mg1 C5 30.60(5) . . ?
C4 Si1 C2 114.14(10) . . ?
C4 Si1 C1 105.18(10) . . ?
C2 Si1 C1 110.44(14) . . ?
C4 Si1 C3 105.28(10) . . ?
C2 Si1 C3 109.50(11) . . ?
C1 Si1 C3 112.19(12) . . ?
C14 N1 C6 120.71(14) . . ?
C14 N1 Mg1 121.51(11) . . ?
C6 N1 Mg1 117.78(11) . . ?
C17 N2 C19 119.96(14) . . ?
C17 N2 Mg1 122.02(12) . . ?
C19 N2 Mg1 117.97(11) . . ?
C4 C5 C5 111.09(17) . 2_666 ?
C4 C5 Mg1 159.63(13) . 2_666 ?
C5 C5 Mg1 89.26(13) 2_666 2_666 ?
C4 C5 Mg1 55.51(9) . . ?
C5 C5 Mg1 55.59(10) 2_666 . ?
Mg1 C5 Mg1 144.85(7) 2_666 . ?
C25 C19 C20 120.66(17) . . ?
C25 C19 N2 118.88(15) . . ?
C20 C19 N2 120.21(16) . . ?
N2 C17 C16 123.67(16) . . ?
N2 C17 C18 119.21(16) . . ?
C16 C17 C18 117.12(16) . . ?
C7 C6 C12 120.59(17) . . ?
C7 C6 N1 118.96(16) . . ?
C12 C6 N1 120.07(17) . . ?
C17 C16 C14 128.93(17) . . ?
C17 C16 H16 115.5 . . ?
C14 C16 H16 115.5 . . ?
N1 C14 C16 123.49(16) . . ?
N1 C14 C15 119.64(15) . . ?
C16 C14 C15 116.85(16) . . ?
C22 C20 C19 118.35(18) . . ?
C22 C20 C21 120.96(17) . . ?
C19 C20 C21 120.69(17) . . ?
C9 C7 C6 118.94(18) . . ?
C9 C7 C8 119.86(18) . . ?
C6 C7 C8 121.13(16) . . ?
C11 C12 C6 118.30(19) . . ?
C11 C12 C13 120.56(19) . . ?
C6 C12 C13 121.14(17) . . ?
C24 C25 C19 118.93(17) . . ?
C24 C25 C26 120.37(18) . . ?
C19 C25 C26 120.69(17) . . ?
C7 C8 H8A 109.5 . . ?
C7 C8 H8B 109.5 . . ?
H8A C8 H8B 109.5 . . ?
C7 C8 H8C 109.5 . . ?
H8A C8 H8C 109.5 . . ?
H8B C8 H8C 109.5 . . ?
C14 C15 H15A 109.5 . . ?
C14 C15 H15B 109.5 . . ?
H15A C15 H15B 109.5 . . ?
C14 C15 H15C 109.5 . . ?
H15A C15 H15C 109.5 . . ?
H15B C15 H15C 109.5 . . ?
C23 C22 C20 121.28(19) . . ?
C23 C22 H22 119.4 . . ?
C20 C22 H22 119.4 . . ?
C10 C11 C12 121.4(2) . . ?
C10 C11 H11 119.3 . . ?
C12 C11 H11 119.3 . . ?
C17 C18 H18A 109.5 . . ?
C17 C18 H18B 109.5 . . ?
H18A C18 H18B 109.5 . . ?
C17 C18 H18C 109.5 . . ?
H18A C18 H18C 109.5 . . ?
H18B C18 H18C 109.5 . . ?
C23 C24 C25 120.94(19) . . ?
C23 C24 H24 119.5 . . ?
C25 C24 H24 119.5 . . ?
C24 C23 C22 119.82(19) . . ?
C24 C23 H23 120.1 . . ?
C22 C23 H23 120.1 . . ?
C20 C21 H21A 109.5 . . ?
C20 C21 H21B 109.5 . . ?
H21A C21 H21B 109.5 . . ?
C20 C21 H21C 109.5 . . ?
H21A C21 H21C 109.5 . . ?
H21B C21 H21C 109.5 . . ?
C11 C10 C9 119.89(18) . . ?
C11 C10 H10 120.1 . . ?
C9 C10 H10 120.1 . . ?
C10 C9 C7 120.8(2) . . ?
C10 C9 H9 119.6 . . ?
C7 C9 H9 119.6 . . ?
C25 C26 H26A 109.5 . . ?
C25 C26 H26B 109.5 . . ?
H26A C26 H26B 109.5 . . ?
C25 C26 H26C 109.5 . . ?
H26A C26 H26C 109.5 . . ?
H26B C26 H26C 109.5 . . ?
C12 C13 H13A 109.5 . . ?
C12 C13 H13B 109.5 . . ?
H13A C13 H13B 109.5 . . ?
C12 C13 H13C 109.5 . . ?
H13A C13 H13C 109.5 . . ?
H13B C13 H13C 109.5 . . ?
Si1 C3 H3A 109.5 . . ?
Si1 C3 H3C 109.5 . . ?
H3A C3 H3C 109.5 . . ?
Si1 C3 H3B 109.5 . . ?
H3A C3 H3B 109.5 . . ?
H3C C3 H3B 109.5 . . ?
Si1 C2 H2C 109.5 . . ?
Si1 C2 H2A 109.5 . . ?
H2C C2 H2A 109.5 . . ?
Si1 C2 H2B 109.5 . . ?
H2C C2 H2B 109.5 . . ?
H2A C2 H2B 109.5 . . ?
Si1 C1 H1A 109.5 . . ?
Si1 C1 H1C 109.5 . . ?
H1A C1 H1C 109.5 . . ?
Si1 C1 H1B 109.5 . . ?
H1A C1 H1B 109.5 . . ?
H1C C1 H1B 109.5 . . ?
C5 C4 Si1 120.89(13) . . ?
C5 C4 Mg1 93.89(11) . . ?
Si1 C4 Mg1 145.22(9) . . ?

loop_
_geom_bond_atom_site_label_1
_geom_bond_atom_site_label_2
_geom_bond_distance
_geom_bond_site_symmetry_2
_geom_bond_publ_flag
Mg1 N1 2.0173(15) . ?
Mg1 N2 2.0203(15) . ?
Mg1 C5 2.1212(16) 2_666 ?
Mg1 C4 2.1237(17) . ?
Mg1 C5 2.5708(16) . ?
Si1 C4 1.8081(17) . ?
Si1 C2 1.860(3) . ?
Si1 C1 1.861(2) . ?
Si1 C3 1.864(2) . ?
N1 C14 1.327(2) . ?
N1 C6 1.434(2) . ?
N2 C17 1.319(2) . ?
N2 C19 1.433(2) . ?
C5 C4 1.312(2) . ?
C5 C5 1.480(3) 2_666 ?
C19 C25 1.395(3) . ?
C19 C20 1.403(2) . ?
C17 C16 1.405(3) . ?
C17 C18 1.513(2) . ?
C6 C7 1.401(3) . ?
C6 C12 1.401(3) . ?
C16 C14 1.407(2) . ?
C16 H16 0.9500 . ?
C14 C15 1.504(3) . ?
C20 C22 1.386(3) . ?
C20 C21 1.504(3) . ?
C7 C9 1.394(3) . ?
C7 C8 1.504(3) . ?
C12 C11 1.396(3) . ?
C12 C13 1.503(3) . ?
C25 C24 1.385(3) . ?
C25 C26 1.508(3) . ?
C8 H8A 0.9800 . ?
C8 H8B 0.9800 . ?
C8 H8C 0.9800 . ?
C15 H15A 0.9800 . ?
C15 H15B 0.9800 . ?
C15 H15C 0.9800 . ?
C22 C23 1.378(3) . ?
C22 H22 0.9500 . ?
C11 C10 1.373(3) . ?
C11 H11 0.9500 . ?
C18 H18A 0.9800 . ?
C18 H18B 0.9800 . ?
C18 H18C 0.9800 . ?
C24 C23 1.375(3) . ?
C24 H24 0.9500 . ?
C23 H23 0.9500 . ?
C21 H21A 0.9800 . ?
C21 H21B 0.9800 . ?
C21 H21C 0.9800 . ?
C10 C9 1.378(3) . ?
C10 H10 0.9500 . ?
C9 H9 0.9500 . ?
C26 H26A 0.9800 . ?
C26 H26B 0.9800 . ?
C26 H26C 0.9800 . ?
C13 H13A 0.9800 . ?
C13 H13B 0.9800 . ?
C13 H13C 0.9800 . ?
C3 H3A 0.9800 . ?
C3 H3C 0.9800 . ?
C3 H3B 0.9800 . ?
C2 H2C 0.9800 . ?
C2 H2A 0.9800 . ?
C2 H2B 0.9800 . ?
C1 H1A 0.9800 . ?
C1 H1C 0.9800 . ?
C1 H1B 0.9800 . ?
